data_7023125
loop_
_publ_author_name
'Wang, Chao-Hsiang'
'Li, Chen-Yu'
'Huang, Bor-Hunn'
'Lin, Chu-Chieh'
'Ko, Bao-Tsan'

_publ_section_title
;
 Synthesis and structural determination of zinc complexes based on an
 anilido-aldimine ligand containing an O-donor pendant arm: zinc alkoxide
 derivative as an efficient initiator for ring-opening polymerization of
 cyclic esters.
;
_journal_issue 30
_journal_name_full 'Dalton transactions (Cambridge, England : 2003)'
_journal_page_first 10875
_journal_page_last 10884
_journal_paper_doi 10.1039/c3dt50756d
_journal_volume 42
_journal_year 2013
_chemical_formula_moiety 'C24 H34 N2 O Zn'
_chemical_formula_sum 'C24 H34 N2 O Zn'
_chemical_formula_weight 431.90
_chemical_name_systematic
; 
 ? 
;
_space_group_IT_number 14
_symmetry_cell_setting monoclinic
_symmetry_space_group_name_Hall '-P 2ybc'
_symmetry_space_group_name_H-M 'P 1 21/c 1'
_atom_sites_solution_hydrogens geom
_atom_sites_solution_primary direct
_atom_sites_solution_secondary difmap
_audit_creation_method SHELXL-97
_cell_angle_alpha 90.00
_cell_angle_beta 102.916(2)
_cell_angle_gamma 90.00
_cell_formula_units_Z 4
_cell_length_a 10.0897(3)
_cell_length_b 21.5824(7)
_cell_length_c 10.7341(4)
_cell_measurement_reflns_used 9932
_cell_measurement_temperature 100(2)
_cell_measurement_theta_max 28.28
_cell_measurement_theta_min 2.16
_cell_volume 2278.32(13)
_computing_cell_refinement 'Bruker SAINT'
_computing_data_collection 'Bruker APEX2'
_computing_data_reduction 'Bruker SAINT'
_computing_molecular_graphics 'Bruker SHELXTL'
_computing_publication_material 'Bruker SHELXTL'
_computing_structure_refinement 'SHELXL-97 (Sheldrick, 2008)'
_computing_structure_solution 'SHELXS-97 (Sheldrick, 2008)'
_diffrn_ambient_temperature 100(2)
_diffrn_measured_fraction_theta_full 0.988
_diffrn_measured_fraction_theta_max 0.988
_diffrn_measurement_device_type 'Bruker APEX-II CCD'
_diffrn_measurement_method '\f and \w scans'
_diffrn_radiation_monochromator graphite
_diffrn_radiation_source 'fine-focus sealed tube'
_diffrn_radiation_type MoK\a
_diffrn_radiation_wavelength 0.71073
_diffrn_reflns_av_R_equivalents 0.0432
_diffrn_reflns_av_unetI/netI 0.0493
_diffrn_reflns_limit_h_max 13
_diffrn_reflns_limit_h_min -13
_diffrn_reflns_limit_k_max 24
_diffrn_reflns_limit_k_min -28
_diffrn_reflns_limit_l_max 14
_diffrn_reflns_limit_l_min -13
_diffrn_reflns_number 20551
_diffrn_reflns_theta_full 28.31
_diffrn_reflns_theta_max 28.31
_diffrn_reflns_theta_min 1.89
_exptl_absorpt_coefficient_mu 1.094
_exptl_absorpt_correction_T_max 1.0000
_exptl_absorpt_correction_T_min 0.5999
_exptl_absorpt_correction_type multi-scan
_exptl_absorpt_process_details 'SADABS V2008/1 (Bruker AXS, 2008)'
_exptl_crystal_colour yellow
_exptl_crystal_density_diffrn 1.259
_exptl_crystal_density_method 'not measured'
_exptl_crystal_description parallelepiped
_exptl_crystal_F_000 920
_exptl_crystal_size_max 0.45
_exptl_crystal_size_mid 0.30
_exptl_crystal_size_min 0.25
_refine_diff_density_max 0.645
_refine_diff_density_min -0.401
_refine_diff_density_rms 0.078
_refine_ls_extinction_method none
_refine_ls_goodness_of_fit_ref 1.008
_refine_ls_hydrogen_treatment constr
_refine_ls_matrix_type full
_refine_ls_number_parameters 253
_refine_ls_number_reflns 5609
_refine_ls_number_restraints 0
_refine_ls_restrained_S_all 1.008
_refine_ls_R_factor_all 0.0610
_refine_ls_R_factor_gt 0.0393
_refine_ls_shift/su_max 0.000
_refine_ls_shift/su_mean 0.000
_refine_ls_structure_factor_coef Fsqd
_refine_ls_weighting_details 'calc w=1/[\s^2^(Fo^2^)+(0.0290P)^2^+2.4500P] where P=(Fo^2^+2Fc^2^)/3'
_refine_ls_weighting_scheme calc
_refine_ls_wR_factor_gt 0.0827
_refine_ls_wR_factor_ref 0.0899
_reflns_number_gt 4280
_reflns_number_total 5609
_reflns_threshold_expression >2sigma(I)
_cod_data_source_file c3dt50756d.txt
_cod_data_source_block mo8_0m
_cod_depositor_comments
;
The following automatic conversions were performed:

'_symmetry_cell_setting' value 'Monoclinic' changed to 'monoclinic'
according to /home/saulius/struct/CIF-dictionaries/cif_core.dic
dictionary named 'cif_core.dic' version 2.4.2 from 2011-04-26.

Automatic conversion script
Id: cif_fix_values 1891 2012-01-12 08:04:46Z andrius 
;
_cod_original_sg_symbol_H-M P2(1)/c
_cod_database_code 7023125

loop_
_symmetry_equiv_pos_as_xyz
'x, y, z'
'-x, y+1/2, -z+1/2'
'-x, -y, -z'
'x, -y-1/2, z-1/2'

loop_
_atom_site_label
_atom_site_type_symbol
_atom_site_fract_x
_atom_site_fract_y
_atom_site_fract_z
_atom_site_U_iso_or_equiv
_atom_site_adp_type
_atom_site_occupancy
_atom_site_symmetry_multiplicity
_atom_site_calc_flag
_atom_site_refinement_flags
Zn Zn 0.00171(2) 0.364036(11) 0.37332(3) 0.01707(8) Uani 1 1 d .
O O -0.16603(18) 0.45736(8) 0.03216(16) 0.0288(4) Uani 1 1 d .
N1 N 0.17064(17) 0.40996(8) 0.41963(17) 0.0133(4) Uani 1 1 d .
N2 N -0.10876(17) 0.43695(8) 0.29681(18) 0.0156(4) Uani 1 1 d .
C1 C 0.1833(2) 0.47278(9) 0.4249(2) 0.0126(4) Uani 1 1 d .
C2 C 0.0706(2) 0.51289(9) 0.3780(2) 0.0135(4) Uani 1 1 d .
C3 C 0.0897(2) 0.57774(9) 0.3862(2) 0.0159(4) Uani 1 1 d .
H3A H 0.0156 0.6034 0.3553 0.019 Uiso 1 1 calc R
C4 C 0.2135(2) 0.60432(9) 0.4379(2) 0.0179(5) Uani 1 1 d .
H4A H 0.2231 0.6472 0.4433 0.021 Uiso 1 1 calc R
C5 C 0.3247(2) 0.56526(9) 0.4821(2) 0.0172(5) Uani 1 1 d .
H5A H 0.4094 0.5825 0.5167 0.021 Uiso 1 1 calc R
C6 C 0.3108(2) 0.50191(9) 0.4753(2) 0.0164(4) Uani 1 1 d .
H6A H 0.3871 0.4773 0.5045 0.020 Uiso 1 1 calc R
C7 C 0.2921(2) 0.37337(9) 0.4335(2) 0.0155(4) Uani 1 1 d .
C8 C 0.3556(2) 0.34844(9) 0.5523(2) 0.0161(4) Uani 1 1 d .
C9 C 0.4627(2) 0.30656(9) 0.5579(2) 0.0194(5) Uani 1 1 d .
H9A H 0.5046 0.2890 0.6359 0.023 Uiso 1 1 calc R
C10 C 0.5069(2) 0.29091(9) 0.4493(2) 0.0210(5) Uani 1 1 d .
H10A H 0.5760 0.2619 0.4538 0.025 Uiso 1 1 calc R
C11 C 0.4485(2) 0.31845(10) 0.3335(2) 0.0196(5) Uani 1 1 d .
H11A H 0.4819 0.3090 0.2616 0.024 Uiso 1 1 calc R
C12 C 0.3404(2) 0.36015(9) 0.3225(2) 0.0157(4) Uani 1 1 d .
C13 C 0.3124(2) 0.36840(10) 0.6733(2) 0.0211(5) Uani 1 1 d .
H13A H 0.2553 0.4053 0.6519 0.025 Uiso 1 1 calc R
C14 C 0.4336(3) 0.38666(13) 0.7797(3) 0.0341(6) Uani 1 1 d .
H14A H 0.4859 0.4180 0.7489 0.051 Uiso 1 1 calc R
H14B H 0.4897 0.3510 0.8060 0.051 Uiso 1 1 calc R
H14C H 0.4016 0.4025 0.8512 0.051 Uiso 1 1 calc R
C15 C 0.2256(3) 0.31876(11) 0.7186(3) 0.0293(6) Uani 1 1 d .
H15A H 0.1498 0.3085 0.6502 0.044 Uiso 1 1 calc R
H15B H 0.1929 0.3342 0.7900 0.044 Uiso 1 1 calc R
H15C H 0.2796 0.2824 0.7439 0.044 Uiso 1 1 calc R
C16 C 0.2784(2) 0.39072(11) 0.1957(2) 0.0208(5) Uani 1 1 d .
H16A H 0.2139 0.4220 0.2119 0.025 Uiso 1 1 calc R
C17 C 0.3855(3) 0.42429(14) 0.1402(3) 0.0370(7) Uani 1 1 d .
H17A H 0.4338 0.4532 0.2019 0.055 Uiso 1 1 calc R
H17B H 0.3417 0.4461 0.0642 0.055 Uiso 1 1 calc R
H17C H 0.4482 0.3946 0.1196 0.055 Uiso 1 1 calc R
C18 C 0.1986(3) 0.34467(13) 0.0995(3) 0.0375(7) Uani 1 1 d .
H18A H 0.1318 0.3243 0.1362 0.056 Uiso 1 1 calc R
H18B H 0.2597 0.3144 0.0783 0.056 Uiso 1 1 calc R
H18C H 0.1541 0.3663 0.0235 0.056 Uiso 1 1 calc R
C19 C -0.0629(2) 0.49286(10) 0.3129(2) 0.0156(4) Uani 1 1 d .
H19A H -0.1236 0.5240 0.2782 0.019 Uiso 1 1 calc R
C20 C -0.2448(2) 0.42884(11) 0.2150(2) 0.0199(5) Uani 1 1 d .
H20A H -0.2950 0.4674 0.2101 0.024 Uiso 1 1 calc R
H20B H -0.2940 0.3975 0.2512 0.024 Uiso 1 1 calc R
C21 C -0.2329(2) 0.40933(11) 0.0825(2) 0.0241(5) Uani 1 1 d .
H21A H -0.1813 0.3712 0.0869 0.029 Uiso 1 1 calc R
H21B H -0.3224 0.4024 0.0284 0.029 Uiso 1 1 calc R
C22 C -0.1416(3) 0.44289(14) -0.0892(3) 0.0380(7) Uani 1 1 d .
H22A H -0.0963 0.4771 -0.1192 0.057 Uiso 1 1 calc R
H22B H -0.2266 0.4352 -0.1483 0.057 Uiso 1 1 calc R
H22C H -0.0854 0.4066 -0.0826 0.057 Uiso 1 1 calc R
C23 C -0.0480(2) 0.27619(10) 0.3785(3) 0.0280(6) Uani 1 1 d .
H23A H 0.0296 0.2515 0.3692 0.034 Uiso 1 1 calc R
H23B H -0.0642 0.2675 0.4624 0.034 Uiso 1 1 calc R
C24 C -0.1717(3) 0.25428(12) 0.2787(3) 0.0461(8) Uani 1 1 d .
H24A H -0.1861 0.2109 0.2905 0.069 Uiso 1 1 calc R
H24B H -0.1564 0.2611 0.1946 0.069 Uiso 1 1 calc R
H24C H -0.2505 0.2771 0.2882 0.069 Uiso 1 1 calc R

loop_
_atom_site_aniso_label
_atom_site_aniso_U_11
_atom_site_aniso_U_22
_atom_site_aniso_U_33
_atom_site_aniso_U_23
_atom_site_aniso_U_13
_atom_site_aniso_U_12
Zn 0.01315(12) 0.01422(12) 0.02362(15) -0.00094(11) 0.00365(9) -0.00222(10)
O 0.0351(10) 0.0360(10) 0.0163(9) 0.0021(8) 0.0077(7) -0.0030(8)
N1 0.0107(8) 0.0132(8) 0.0157(10) -0.0001(7) 0.0027(7) 0.0012(7)
N2 0.0112(8) 0.0201(9) 0.0163(10) -0.0005(7) 0.0049(7) -0.0002(7)
C1 0.0146(10) 0.0140(9) 0.0105(11) -0.0011(8) 0.0054(8) -0.0005(8)
C2 0.0136(10) 0.0139(9) 0.0142(11) 0.0008(8) 0.0058(8) 0.0017(8)
C3 0.0179(10) 0.0153(10) 0.0159(12) 0.0009(8) 0.0069(8) 0.0046(8)
C4 0.0230(11) 0.0116(10) 0.0214(13) 0.0007(9) 0.0096(9) 0.0005(8)
C5 0.0155(10) 0.0153(10) 0.0216(12) -0.0008(9) 0.0062(9) -0.0026(8)
C6 0.0113(10) 0.0149(10) 0.0235(12) 0.0005(9) 0.0053(9) 0.0024(8)
C7 0.0109(9) 0.0085(9) 0.0277(13) -0.0020(8) 0.0057(8) -0.0019(7)
C8 0.0162(10) 0.0113(9) 0.0212(12) 0.0004(8) 0.0049(9) -0.0017(8)
C9 0.0170(11) 0.0125(10) 0.0272(14) 0.0028(9) 0.0016(9) 0.0010(8)
C10 0.0144(10) 0.0101(10) 0.0371(15) -0.0047(9) 0.0030(10) 0.0023(8)
C11 0.0163(11) 0.0163(10) 0.0269(13) -0.0080(9) 0.0059(9) -0.0010(9)
C12 0.0129(10) 0.0143(9) 0.0196(12) -0.0026(9) 0.0027(8) -0.0015(8)
C13 0.0252(12) 0.0182(10) 0.0200(12) 0.0030(9) 0.0053(9) 0.0062(9)
C14 0.0384(15) 0.0357(14) 0.0265(15) -0.0045(12) 0.0034(12) 0.0007(12)
C15 0.0302(13) 0.0288(13) 0.0321(15) 0.0086(11) 0.0140(11) 0.0080(11)
C16 0.0172(11) 0.0245(11) 0.0215(13) -0.0025(10) 0.0058(9) 0.0028(9)
C17 0.0272(14) 0.0505(17) 0.0346(17) 0.0135(14) 0.0100(12) 0.0032(12)
C18 0.0399(16) 0.0374(15) 0.0278(16) -0.0050(12) -0.0084(12) 0.0014(12)
C19 0.0140(10) 0.0194(10) 0.0148(11) 0.0008(9) 0.0058(8) 0.0038(8)
C20 0.0126(10) 0.0253(11) 0.0211(13) -0.0005(10) 0.0020(9) -0.0015(9)
C21 0.0200(11) 0.0286(12) 0.0224(13) -0.0029(10) 0.0018(9) -0.0031(10)
C22 0.0366(15) 0.0588(19) 0.0204(14) 0.0039(13) 0.0103(12) 0.0069(14)
C23 0.0238(12) 0.0169(11) 0.0434(17) 0.0004(11) 0.0076(11) -0.0016(10)
C24 0.0512(19) 0.0238(14) 0.057(2) -0.0038(13) -0.0018(16) -0.0169(13)

loop_
_atom_type_symbol
_atom_type_description
_atom_type_scat_dispersion_real
_atom_type_scat_dispersion_imag
_atom_type_scat_source
C C 0.0033 0.0016 'International Tables Vol C Tables 4.2.6.8 and 6.1.1.4'
H H 0.0000 0.0000 'International Tables Vol C Tables 4.2.6.8 and 6.1.1.4'
N N 0.0061 0.0033 'International Tables Vol C Tables 4.2.6.8 and 6.1.1.4'
O O 0.0106 0.0060 'International Tables Vol C Tables 4.2.6.8 and 6.1.1.4'
Zn Zn 0.2839 1.4301 'International Tables Vol C Tables 4.2.6.8 and 6.1.1.4'

loop_
_geom_angle_atom_site_label_1
_geom_angle_atom_site_label_2
_geom_angle_atom_site_label_3
_geom_angle
N1 Zn C23 134.55(9)
N1 Zn N2 94.62(7)
C23 Zn N2 130.52(9)
C21 O C22 112.8(2)
C1 N1 C7 118.21(16)
C1 N1 Zn 126.08(14)
C7 N1 Zn 115.22(12)
C19 N2 C20 116.87(18)
C19 N2 Zn 122.12(15)
C20 N2 Zn 120.97(14)
N1 C1 C6 121.55(18)
N1 C1 C2 121.92(18)
C6 C1 C2 116.51(18)
C3 C2 C1 119.47(19)
C3 C2 C19 115.31(18)
C1 C2 C19 125.06(18)
C4 C3 C2 122.5(2)
C4 C3 H3A 118.7
C2 C3 H3A 118.7
C3 C4 C5 118.25(19)
C3 C4 H4A 120.9
C5 C4 H4A 120.9
C6 C5 C4 121.2(2)
C6 C5 H5A 119.4
C4 C5 H5A 119.4
C5 C6 C1 122.1(2)
C5 C6 H6A 119.0
C1 C6 H6A 119.0
C8 C7 C12 121.04(19)
C8 C7 N1 120.79(19)
C12 C7 N1 118.06(19)
C9 C8 C7 118.6(2)
C9 C8 C13 120.8(2)
C7 C8 C13 120.53(19)
C10 C9 C8 120.9(2)
C10 C9 H9A 119.5
C8 C9 H9A 119.5
C9 C10 C11 120.0(2)
C9 C10 H10A 120.0
C11 C10 H10A 120.0
C10 C11 C12 121.3(2)
C10 C11 H11A 119.4
C12 C11 H11A 119.4
C11 C12 C7 117.9(2)
C11 C12 C16 120.9(2)
C7 C12 C16 121.18(18)
C8 C13 C14 112.1(2)
C8 C13 C15 111.51(19)
C14 C13 C15 111.3(2)
C8 C13 H13A 107.2
C14 C13 H13A 107.2
C15 C13 H13A 107.2
C13 C14 H14A 109.5
C13 C14 H14B 109.5
H14A C14 H14B 109.5
C13 C14 H14C 109.5
H14A C14 H14C 109.5
H14B C14 H14C 109.5
C13 C15 H15A 109.5
C13 C15 H15B 109.5
H15A C15 H15B 109.5
C13 C15 H15C 109.5
H15A C15 H15C 109.5
H15B C15 H15C 109.5
C12 C16 C18 111.9(2)
C12 C16 C17 111.73(19)
C18 C16 C17 110.9(2)
C12 C16 H16A 107.3
C18 C16 H16A 107.3
C17 C16 H16A 107.3
C16 C17 H17A 109.5
C16 C17 H17B 109.5
H17A C17 H17B 109.5
C16 C17 H17C 109.5
H17A C17 H17C 109.5
H17B C17 H17C 109.5
C16 C18 H18A 109.5
C16 C18 H18B 109.5
H18A C18 H18B 109.5
C16 C18 H18C 109.5
H18A C18 H18C 109.5
H18B C18 H18C 109.5
N2 C19 C2 128.0(2)
N2 C19 H19A 116.0
C2 C19 H19A 116.0
N2 C20 C21 109.60(18)
N2 C20 H20A 109.8
C21 C20 H20A 109.8
N2 C20 H20B 109.8
C21 C20 H20B 109.8
H20A C20 H20B 108.2
O C21 C20 107.54(19)
O C21 H21A 110.2
C20 C21 H21A 110.2
O C21 H21B 110.2
C20 C21 H21B 110.2
H21A C21 H21B 108.5
O C22 H22A 109.5
O C22 H22B 109.5
H22A C22 H22B 109.5
O C22 H22C 109.5
H22A C22 H22C 109.5
H22B C22 H22C 109.5
C24 C23 Zn 116.93(18)
C24 C23 H23A 108.1
Zn C23 H23A 108.1
C24 C23 H23B 108.1
Zn C23 H23B 108.1
H23A C23 H23B 107.3
C23 C24 H24A 109.5
C23 C24 H24B 109.5
H24A C24 H24B 109.5
C23 C24 H24C 109.5
H24A C24 H24C 109.5
H24B C24 H24C 109.5

loop_
_geom_bond_atom_site_label_1
_geom_bond_atom_site_label_2
_geom_bond_distance
Zn N1 1.9380(17)
Zn C23 1.965(2)
Zn N2 1.9961(18)
O C21 1.409(3)
O C22 1.414(3)
N1 C1 1.362(3)
N1 C7 1.437(3)
N2 C19 1.290(3)
N2 C20 1.465(3)
C1 C6 1.426(3)
C1 C2 1.428(3)
C2 C3 1.413(3)
C2 C19 1.438(3)
C3 C4 1.374(3)
C3 H3A 0.9300
C4 C5 1.399(3)
C4 H4A 0.9300
C5 C6 1.375(3)
C5 H5A 0.9300
C6 H6A 0.9300
C7 C8 1.400(3)
C7 C12 1.414(3)
C8 C9 1.400(3)
C8 C13 1.522(3)
C9 C10 1.380(3)
C9 H9A 0.9300
C10 C11 1.385(3)
C10 H10A 0.9300
C11 C12 1.399(3)
C11 H11A 0.9300
C12 C16 1.516(3)
C13 C14 1.527(3)
C13 C15 1.530(3)
C13 H13A 0.9800
C14 H14A 0.9600
C14 H14B 0.9600
C14 H14C 0.9600
C15 H15A 0.9600
C15 H15B 0.9600
C15 H15C 0.9600
C16 C18 1.527(3)
C16 C17 1.528(3)
C16 H16A 0.9800
C17 H17A 0.9600
C17 H17B 0.9600
C17 H17C 0.9600
C18 H18A 0.9600
C18 H18B 0.9600
C18 H18C 0.9600
C19 H19A 0.9300
C20 C21 1.514(3)
C20 H20A 0.9700
C20 H20B 0.9700
C21 H21A 0.9700
C21 H21B 0.9700
C22 H22A 0.9600
C22 H22B 0.9600
C22 H22C 0.9600
C23 C24 1.527(4)
C23 H23A 0.9700
C23 H23B 0.9700
C24 H24A 0.9600
C24 H24B 0.9600
C24 H24C 0.9600

loop_
_geom_torsion_atom_site_label_1
_geom_torsion_atom_site_label_2
_geom_torsion_atom_site_label_3
_geom_torsion_atom_site_label_4
_geom_torsion
C23 Zn N1 C1 -170.76(18)
N2 Zn N1 C1 15.40(18)
C23 Zn N1 C7 17.4(2)
N2 Zn N1 C7 -156.40(15)
N1 Zn N2 C19 -12.53(18)
C23 Zn N2 C19 173.24(18)
N1 Zn N2 C20 165.06(16)
C23 Zn N2 C20 -9.2(2)
C7 N1 C1 C6 -16.3(3)
Zn N1 C1 C6 172.08(16)
C7 N1 C1 C2 162.4(2)
Zn N1 C1 C2 -9.2(3)
N1 C1 C2 C3 179.90(19)
C6 C1 C2 C3 -1.3(3)
N1 C1 C2 C19 -4.9(3)
C6 C1 C2 C19 173.9(2)
C1 C2 C3 C4 0.0(3)
C19 C2 C3 C4 -175.7(2)
C2 C3 C4 C5 1.0(3)
C3 C4 C5 C6 -0.5(3)
C4 C5 C6 C1 -0.9(4)
N1 C1 C6 C5 -179.4(2)
C2 C1 C6 C5 1.8(3)
C1 N1 C7 C8 96.3(2)
Zn N1 C7 C8 -91.2(2)
C1 N1 C7 C12 -87.5(2)
Zn N1 C7 C12 84.94(19)
C12 C7 C8 C9 -4.4(3)
N1 C7 C8 C9 171.67(18)
C12 C7 C8 C13 173.41(19)
N1 C7 C8 C13 -10.6(3)
C7 C8 C9 C10 1.3(3)
C13 C8 C9 C10 -176.5(2)
C8 C9 C10 C11 2.3(3)
C9 C10 C11 C12 -2.9(3)
C10 C11 C12 C7 -0.1(3)
C10 C11 C12 C16 179.2(2)
C8 C7 C12 C11 3.8(3)
N1 C7 C12 C11 -172.35(18)
C8 C7 C12 C16 -175.50(19)
N1 C7 C12 C16 8.4(3)
C9 C8 C13 C14 47.3(3)
C7 C8 C13 C14 -130.5(2)
C9 C8 C13 C15 -78.3(3)
C7 C8 C13 C15 104.0(2)
C11 C12 C16 C18 70.2(3)
C7 C12 C16 C18 -110.6(2)
C11 C12 C16 C17 -54.9(3)
C7 C12 C16 C17 124.4(2)
C20 N2 C19 C2 -173.8(2)
Zn N2 C19 C2 3.9(3)
C3 C2 C19 N2 -176.9(2)
C1 C2 C19 N2 7.7(4)
C19 N2 C20 C21 99.1(2)
Zn N2 C20 C21 -78.6(2)
C22 O C21 C20 176.5(2)
N2 C20 C21 O -61.8(2)
N1 Zn C23 C24 -150.86(19)
N2 Zn C23 C24 21.1(3)
